data_2221776
loop_
_publ_author_name
'Dong, Wang-Jun'
'Wang, Hui-Cheng'
'Gao, Zhong-Liang'
'Li, Rong-Shan'
'Dong, Heng-Shan'

_publ_section_title
2-Amino-4-[1-(2-chlorophenyl)-5-methyl-1<i>H</i>-1,2,3-triazol-4-yl]-6-(4-methylphenyl)benzene-1,3-dicarbonitrile
_journal_coeditor_code NG2572
_journal_issue 5
_journal_name_full 'Acta Crystallographica Section E'
_journal_page_first o1126
_journal_paper_doi 10.1107/S1600536809014032
_journal_volume 65
_journal_year 2009
_chemical_formula_iupac 'C24 H17 Cl N6'
_chemical_formula_moiety 'C24 H17 Cl N6'
_chemical_formula_sum 'C24 H17 Cl N6'
_chemical_formula_weight 424.89
_chemical_melting_point 470
_chemical_name_systematic
;
2-Amino-4-[1-(2-chlorophenyl)-5-methyl-1<i>H</i>-1,2,3-triazol-4-yl]-
6-(4-methylphenyl)benzene-1,3-dicarbonitrile
;
_space_group_IT_number 14
_symmetry_cell_setting monoclinic
_symmetry_space_group_name_Hall '-P 2yn'
_symmetry_space_group_name_H-M 'P 1 21/n 1'
_atom_sites_solution_hydrogens geom
_atom_sites_solution_primary direct
_atom_sites_solution_secondary difmap
_audit_creation_method SHELXL-97
_cell_angle_alpha 90.00
_cell_angle_beta 103.502(6)
_cell_angle_gamma 90.00
_cell_formula_units_Z 4
_cell_length_a 13.623(6)
_cell_length_b 7.792(4)
_cell_length_c 20.608(10)
_cell_measurement_reflns_used 4544
_cell_measurement_temperature 293(2)
_cell_measurement_theta_max 29.31
_cell_measurement_theta_min 2.61
_cell_volume 2127.1(18)
_computing_cell_refinement 'SAINT (Bruker, 2004)'
_computing_data_collection 'APEX2 (Bruker, 2004)'
_computing_data_reduction 'SAINT (Bruker, 2004)'
_computing_molecular_graphics 'PLATON (Spek, 2009)'
_computing_publication_material 'publCIF (Westrip, 2009)'
_computing_structure_refinement 'SHELXL97 (Sheldrick, 2008)'
_computing_structure_solution 'SHELXS97 (Sheldrick, 2008)'
_diffrn_ambient_temperature 293(2)
_diffrn_measured_fraction_theta_full 0.996
_diffrn_measured_fraction_theta_max 0.996
_diffrn_measurement_device_type 'Bruker APEXII'
_diffrn_measurement_method '\f and \w'
_diffrn_radiation_monochromator graphite
_diffrn_radiation_source 'fine-focus sealed tube'
_diffrn_radiation_type MoK\a
_diffrn_radiation_wavelength 0.71073
_diffrn_reflns_av_R_equivalents 0.0204
_diffrn_reflns_av_sigmaI/netI 0.0213
_diffrn_reflns_limit_h_max 14
_diffrn_reflns_limit_h_min -16
_diffrn_reflns_limit_k_max 9
_diffrn_reflns_limit_k_min -6
_diffrn_reflns_limit_l_max 24
_diffrn_reflns_limit_l_min -25
_diffrn_reflns_number 11092
_diffrn_reflns_theta_full 25.99
_diffrn_reflns_theta_max 25.99
_diffrn_reflns_theta_min 1.63
_diffrn_standards_decay_% 0
_diffrn_standards_interval_count 0
_diffrn_standards_interval_time 0
_diffrn_standards_number 0
_exptl_absorpt_coefficient_mu 0.204
_exptl_absorpt_correction_T_max 0.9433
_exptl_absorpt_correction_T_min 0.9351
_exptl_absorpt_correction_type multi-scan
_exptl_absorpt_process_details '(SADABS; Sheldrick, 1996)'
_exptl_crystal_colour colorless
_exptl_crystal_density_diffrn 1.327
_exptl_crystal_density_method 'not measured'
_exptl_crystal_description block
_exptl_crystal_F_000 880
_exptl_crystal_size_max 0.33
_exptl_crystal_size_mid 0.31
_exptl_crystal_size_min 0.29
_refine_diff_density_max 0.242
_refine_diff_density_min -0.328
_refine_ls_extinction_method none
_refine_ls_goodness_of_fit_ref 1.033
_refine_ls_hydrogen_treatment constr
_refine_ls_matrix_type full
_refine_ls_number_parameters 282
_refine_ls_number_reflns 4169
_refine_ls_number_restraints 0
_refine_ls_restrained_S_all 1.033
_refine_ls_R_factor_all 0.0548
_refine_ls_R_factor_gt 0.0426
_refine_ls_shift/su_max 0.000
_refine_ls_shift/su_mean 0.000
_refine_ls_structure_factor_coef Fsqd
_refine_ls_weighting_details 'calc w=1/[s^2^(Fo^2^)+(0.0573P)^2^+0.5879P] where P=(Fo^2^+2Fc^2^)/3'
_refine_ls_weighting_scheme calc
_refine_ls_wR_factor_gt 0.1107
_refine_ls_wR_factor_ref 0.1204
_reflns_number_gt 3263
_reflns_number_total 4169
_reflns_threshold_expression I>2\s(I)
_cod_data_source_file ng2572.cif
_cod_data_source_block I
_cod_depositor_comments
;
The following automatic conversions were performed:
'_symmetry_cell_setting' value 'Monoclinic' changed to 'monoclinic'
according to '/home/saulius/struct/CIF-dictionaries/cif_core.dic'
dictionary named 'cif_core.dic' version 2.4.1 from 2010-06-29.

Automatic conversion script
Id: cif_fix_enum 1527 2010-12-29 10:47:43Z saulius 

The following automatic conversions were performed:

'_symmetry_cell_setting' value 'Monoclinic' changed to 'monoclinic'
according to /home/saulius/struct/CIF-dictionaries/cif_core.dic
dictionary named 'cif_core.dic' version 2.4.1 from 2010-06-29.

Automatic conversion script
Id: cif_fix_values 1715 2011-07-08 13:25:40Z adriana 
;
_cod_original_cell_volume 2127.0(17)
_cod_original_sg_symbol_Hall '-p 2yn'
_cod_original_sg_symbol_H-M 'P 21/n'
_cod_database_code 2221776
_cod_database_fobs_code 2221776

loop_
_symmetry_equiv_pos_as_xyz
'x, y, z'
'-x+1/2, y+1/2, -z+1/2'
'-x, -y, -z'
'x-1/2, -y-1/2, z-1/2'

loop_
_atom_site_type_symbol
_atom_site_label
_atom_site_fract_x
_atom_site_fract_y
_atom_site_fract_z
_atom_site_U_iso_or_equiv
_atom_site_adp_type
_atom_site_calc_flag
_atom_site_refinement_flags
_atom_site_occupancy
_atom_site_disorder_assembly
_atom_site_disorder_group
C C1 0.24428(14) 0.9337(2) -0.06466(9) 0.0506(4) Uani d . 1 . .
C C2 0.18147(18) 0.9038(3) -0.12685(9) 0.0620(5) Uani d . 1 . .
H H2 0.2062 0.8490 -0.1598 0.074 Uiso calc R 1 . .
C C3 0.08287(17) 0.9551(3) -0.13950(9) 0.0667(6) Uani d . 1 . .
H H3 0.0409 0.9343 -0.1813 0.080 Uiso calc R 1 . .
C C4 0.04481(15) 1.0363(3) -0.09206(10) 0.0655(6) Uani d . 1 . .
H H4 -0.0225 1.0703 -0.1016 0.079 Uiso calc R 1 . .
C C5 0.10651(13) 1.0676(3) -0.02996(9) 0.0530(5) Uani d . 1 . .
H H5 0.0811 1.1230 0.0026 0.064 Uiso calc R 1 . .
C C6 0.20613(13) 1.0164(2) -0.01645(7) 0.0417(4) Uani d . 1 . .
C C7 0.29203(12) 0.9574(2) 0.10288(7) 0.0391(4) Uani d . 1 . .
C C8 0.35736(13) 1.0573(2) 0.14774(8) 0.0435(4) Uani d . 1 . .
C C9 0.25130(14) 0.7827(2) 0.10582(9) 0.0515(4) Uani d . 1 . .
H H9A 0.1810 0.7897 0.1061 0.077 Uiso calc R 1 . .
H H9B 0.2875 0.7265 0.1457 0.077 Uiso calc R 1 . .
H H9C 0.2589 0.7185 0.0675 0.077 Uiso calc R 1 . .
C C10 0.41031(13) 1.0236(2) 0.21766(7) 0.0423(4) Uani d . 1 . .
C C11 0.35630(12) 0.9787(2) 0.26529(8) 0.0409(4) Uani d . 1 . .
C C12 0.40644(13) 0.9537(2) 0.33256(7) 0.0399(4) Uani d . 1 . .
C C13 0.51190(12) 0.9773(2) 0.34982(7) 0.0400(4) Uani d . 1 . .
C C14 0.56677(13) 1.0206(2) 0.30216(8) 0.0418(4) Uani d . 1 . .
C C15 0.51383(13) 1.0430(2) 0.23641(8) 0.0455(4) Uani d . 1 . .
H H15 0.5489 1.0718 0.2043 0.055 Uiso calc R 1 . .
C C16 0.24834(15) 0.9704(3) 0.24816(8) 0.0518(5) Uani d . 1 . .
C C17 0.56104(13) 0.9498(2) 0.41871(8) 0.0468(4) Uani d . 1 . .
C C18 0.67814(12) 1.0387(2) 0.31955(8) 0.0424(4) Uani d . 1 . .
C C19 0.72827(13) 1.1296(3) 0.37549(9) 0.0526(5) Uani d . 1 . .
H H19 0.6915 1.1798 0.4033 0.063 Uiso calc R 1 . .
C C20 0.83163(14) 1.1464(3) 0.39034(10) 0.0580(5) Uani d . 1 . .
H H20 0.8633 1.2092 0.4278 0.070 Uiso calc R 1 . .
C C21 0.88966(13) 1.0726(2) 0.35108(10) 0.0524(4) Uani d . 1 . .
C C22 0.83984(14) 0.9792(2) 0.29615(9) 0.0528(5) Uani d . 1 . .
H H22 0.8772 0.9255 0.2695 0.063 Uiso calc R 1 . .
C C23 0.73613(14) 0.9637(2) 0.27994(8) 0.0493(4) Uani d . 1 . .
H H23 0.7046 0.9024 0.2421 0.059 Uiso calc R 1 . .
C C24 1.00282(15) 1.0947(3) 0.36777(14) 0.0788(7) Uani d . 1 . .
H H24A 1.0198 1.2071 0.3861 0.118 Uiso calc R 1 . .
H H24B 1.0273 1.0815 0.3280 0.118 Uiso calc R 1 . .
H H24C 1.0334 1.0096 0.3999 0.118 Uiso calc R 1 . .
Cl Cl1 0.36899(5) 0.87178(10) -0.04831(3) 0.0865(2) Uani d . 1 . .
N N1 0.27058(11) 1.05500(18) 0.04722(6) 0.0436(3) Uani d . 1 . .
N N2 0.31963(13) 1.2076(2) 0.05662(7) 0.0609(5) Uani d . 1 . .
N N3 0.37317(13) 1.2074(2) 0.11804(7) 0.0608(5) Uani d . 1 . .
N N4 0.16232(13) 0.9651(3) 0.23643(9) 0.0800(6) Uani d . 1 . .
N N5 0.35492(11) 0.9051(2) 0.37873(6) 0.0488(4) Uani d . 1 . .
H H5A 0.2907 0.8892 0.3670 0.059 Uiso calc R 1 . .
H H5B 0.3866 0.8903 0.4196 0.059 Uiso calc R 1 . .
N N6 0.59330(13) 0.9292(3) 0.47402(7) 0.0686(5) Uani d . 1 . .

loop_
_atom_site_aniso_label
_atom_site_aniso_U_11
_atom_site_aniso_U_22
_atom_site_aniso_U_33
_atom_site_aniso_U_12
_atom_site_aniso_U_13
_atom_site_aniso_U_23
C1 0.0600(11) 0.0520(10) 0.0374(9) -0.0012(9) 0.0063(8) 0.0016(8)
C2 0.0899(16) 0.0608(12) 0.0331(9) -0.0109(11) 0.0102(9) -0.0041(8)
C3 0.0724(14) 0.0815(15) 0.0353(10) -0.0277(12) -0.0096(9) 0.0100(10)
C4 0.0445(10) 0.0927(16) 0.0524(12) -0.0116(10) -0.0025(9) 0.0216(11)
C5 0.0468(10) 0.0695(12) 0.0425(9) -0.0044(9) 0.0098(8) 0.0101(9)
C6 0.0493(9) 0.0475(9) 0.0249(7) -0.0064(7) 0.0016(6) 0.0054(7)
C7 0.0415(8) 0.0456(9) 0.0268(7) -0.0027(7) 0.0011(6) 0.0033(6)
C8 0.0495(9) 0.0487(10) 0.0289(8) -0.0089(8) 0.0019(7) 0.0025(7)
C9 0.0573(11) 0.0500(10) 0.0398(9) -0.0106(8) -0.0036(8) 0.0053(8)
C10 0.0498(10) 0.0443(9) 0.0279(8) -0.0058(7) -0.0008(7) -0.0016(7)
C11 0.0427(9) 0.0444(9) 0.0314(8) -0.0018(7) 0.0001(6) -0.0007(7)
C12 0.0493(9) 0.0388(9) 0.0294(8) 0.0020(7) 0.0046(7) -0.0013(6)
C13 0.0451(9) 0.0438(9) 0.0271(7) 0.0037(7) 0.0004(6) -0.0033(6)
C14 0.0457(9) 0.0425(9) 0.0336(8) -0.0032(7) 0.0021(7) -0.0051(7)
C15 0.0510(10) 0.0528(10) 0.0303(8) -0.0109(8) 0.0049(7) -0.0004(7)
C16 0.0518(11) 0.0686(12) 0.0312(8) -0.0008(9) 0.0017(7) 0.0015(8)
C17 0.0439(9) 0.0603(11) 0.0333(9) 0.0113(8) 0.0033(7) -0.0053(7)
C18 0.0448(9) 0.0446(9) 0.0350(8) -0.0016(7) 0.0037(7) -0.0020(7)
C19 0.0436(10) 0.0603(12) 0.0505(10) 0.0035(8) 0.0040(8) -0.0194(9)
C20 0.0456(10) 0.0610(12) 0.0596(11) 0.0017(9) -0.0032(8) -0.0177(9)
C21 0.0439(10) 0.0493(10) 0.0624(12) 0.0038(8) 0.0089(8) 0.0026(9)
C22 0.0583(11) 0.0524(11) 0.0532(11) 0.0038(9) 0.0243(9) 0.0020(8)
C23 0.0596(11) 0.0541(11) 0.0348(9) -0.0081(9) 0.0124(8) -0.0041(7)
C24 0.0474(12) 0.0752(16) 0.1114(19) 0.0027(11) 0.0140(12) -0.0038(14)
Cl1 0.0737(4) 0.1036(5) 0.0813(4) 0.0322(3) 0.0161(3) -0.0021(3)
N1 0.0533(8) 0.0472(8) 0.0258(6) -0.0077(6) 0.0000(6) 0.0032(6)
N2 0.0851(12) 0.0559(10) 0.0336(8) -0.0222(9) -0.0027(7) 0.0072(7)
N3 0.0823(12) 0.0577(10) 0.0342(8) -0.0247(9) -0.0032(7) 0.0043(7)
N4 0.0487(11) 0.1340(19) 0.0519(10) 0.0007(11) 0.0008(8) 0.0018(11)
N5 0.0481(8) 0.0656(10) 0.0309(7) 0.0008(7) 0.0053(6) 0.0032(7)
N6 0.0632(10) 0.1060(15) 0.0311(8) 0.0225(10) -0.0005(7) 0.0001(8)

loop_
_atom_type_symbol
_atom_type_description
_atom_type_scat_dispersion_real
_atom_type_scat_dispersion_imag
_atom_type_scat_source
C C 0.0033 0.0016 'International Tables Vol C Tables 4.2.6.8 and 6.1.1.4'
H H 0.0000 0.0000 'International Tables Vol C Tables 4.2.6.8 and 6.1.1.4'
N N 0.0061 0.0033 'International Tables Vol C Tables 4.2.6.8 and 6.1.1.4'
Cl Cl 0.1484 0.1585 'International Tables Vol C Tables 4.2.6.8 and 6.1.1.4'

loop_
_geom_angle_atom_site_label_1
_geom_angle_atom_site_label_2
_geom_angle_atom_site_label_3
_geom_angle_site_symmetry_1
_geom_angle_site_symmetry_3
_geom_angle
_geom_angle_publ_flag
C6 C1 C2 . . 119.26(18) ?
C6 C1 Cl1 . . 120.60(14) ?
C2 C1 Cl1 . . 120.13(16) ?
C3 C2 C1 . . 119.63(19) ?
C3 C2 H2 . . 120.2 ?
C1 C2 H2 . . 120.2 ?
C4 C3 C2 . . 121.33(17) ?
C4 C3 H3 . . 119.3 ?
C2 C3 H3 . . 119.3 ?
C3 C4 C5 . . 119.7(2) ?
C3 C4 H4 . . 120.1 ?
C5 C4 H4 . . 120.1 ?
C4 C5 C6 . . 119.60(19) ?
C4 C5 H5 . . 120.2 ?
C6 C5 H5 . . 120.2 ?
C5 C6 C1 . . 120.46(15) ?
C5 C6 N1 . . 119.25(16) ?
C1 C6 N1 . . 120.25(16) ?
N1 C7 C8 . . 103.36(15) ?
N1 C7 C9 . . 123.05(14) ?
C8 C7 C9 . . 133.55(15) ?
N3 C8 C7 . . 109.39(14) ?
N3 C8 C10 . . 119.94(14) ?
C7 C8 C10 . . 130.65(16) ?
C7 C9 H9A . . 109.5 ?
C7 C9 H9B . . 109.5 ?
H9A C9 H9B . . 109.5 ?
C7 C9 H9C . . 109.5 ?
H9A C9 H9C . . 109.5 ?
H9B C9 H9C . . 109.5 ?
C15 C10 C11 . . 120.01(14) ?
C15 C10 C8 . . 119.22(15) ?
C11 C10 C8 . . 120.74(15) ?
C10 C11 C12 . . 120.70(15) ?
C10 C11 C16 . . 121.03(15) ?
C12 C11 C16 . . 118.08(15) ?
N5 C12 C11 . . 121.04(15) ?
N5 C12 C13 . . 121.43(14) ?
C11 C12 C13 . . 117.52(14) ?
C14 C13 C12 . . 122.10(14) ?
C14 C13 C17 . . 121.62(15) ?
C12 C13 C17 . . 116.25(14) ?
C15 C14 C13 . . 118.14(15) ?
C15 C14 C18 . . 119.53(15) ?
C13 C14 C18 . . 122.32(14) ?
C10 C15 C14 . . 121.52(15) ?
C10 C15 H15 . . 119.2 ?
C14 C15 H15 . . 119.2 ?
N4 C16 C11 . . 177.9(2) ?
N6 C17 C13 . . 175.17(19) ?
C19 C18 C23 . . 117.71(16) ?
C19 C18 C14 . . 121.75(15) ?
C23 C18 C14 . . 120.54(15) ?
C20 C19 C18 . . 120.83(17) ?
C20 C19 H19 . . 119.6 ?
C18 C19 H19 . . 119.6 ?
C19 C20 C21 . . 121.72(18) ?
C19 C20 H20 . . 119.1 ?
C21 C20 H20 . . 119.1 ?
C20 C21 C22 . . 117.39(17) ?
C20 C21 C24 . . 120.83(19) ?
C22 C21 C24 . . 121.78(18) ?
C23 C22 C21 . . 121.56(17) ?
C23 C22 H22 . . 119.2 ?
C21 C22 H22 . . 119.2 ?
C22 C23 C18 . . 120.77(17) ?
C22 C23 H23 . . 119.6 ?
C18 C23 H23 . . 119.6 ?
C21 C24 H24A . . 109.5 ?
C21 C24 H24B . . 109.5 ?
H24A C24 H24B . . 109.5 ?
C21 C24 H24C . . 109.5 ?
H24A C24 H24C . . 109.5 ?
H24B C24 H24C . . 109.5 ?
C7 N1 N2 . . 111.79(13) ?
C7 N1 C6 . . 128.73(14) ?
N2 N1 C6 . . 119.48(13) ?
N3 N2 N1 . . 106.45(13) ?
N2 N3 C8 . . 109.01(14) ?
C12 N5 H5A . . 120.0 ?
C12 N5 H5B . . 120.0 ?
H5A N5 H5B . . 120.0 ?

loop_
_geom_bond_atom_site_label_1
_geom_bond_atom_site_label_2
_geom_bond_site_symmetry_2
_geom_bond_distance
_geom_bond_publ_flag
C1 C6 . 1.383(3) ?
C1 C2 . 1.385(3) ?
C1 Cl1 . 1.722(2) ?
C2 C3 . 1.367(3) ?
C2 H2 . 0.9300 ?
C3 C4 . 1.364(3) ?
C3 H3 . 0.9300 ?
C4 C5 . 1.379(3) ?
C4 H4 . 0.9300 ?
C5 C6 . 1.379(3) ?
C5 H5 . 0.9300 ?
C6 N1 . 1.430(2) ?
C7 N1 . 1.350(2) ?
C7 C8 . 1.367(2) ?
C7 C9 . 1.476(2) ?
C8 N3 . 1.361(2) ?
C8 C10 . 1.476(2) ?
C9 H9A . 0.9600 ?
C9 H9B . 0.9600 ?
C9 H9C . 0.9600 ?
C10 C15 . 1.381(2) ?
C10 C11 . 1.402(2) ?
C11 C12 . 1.409(2) ?
C11 C16 . 1.432(3) ?
C12 N5 . 1.361(2) ?
C12 C13 . 1.409(2) ?
C13 C14 . 1.407(2) ?
C13 C17 . 1.437(2) ?
C14 C15 . 1.389(2) ?
C14 C18 . 1.482(2) ?
C15 H15 . 0.9300 ?
C16 N4 . 1.141(2) ?
C17 N6 . 1.133(2) ?
C18 C19 . 1.389(2) ?
C18 C23 . 1.390(2) ?
C19 C20 . 1.376(3) ?
C19 H19 . 0.9300 ?
C20 C21 . 1.382(3) ?
C20 H20 . 0.9300 ?
C21 C22 . 1.383(3) ?
C21 C24 . 1.509(3) ?
C22 C23 . 1.379(3) ?
C22 H22 . 0.9300 ?
C23 H23 . 0.9300 ?
C24 H24A . 0.9600 ?
C24 H24B . 0.9600 ?
C24 H24C . 0.9600 ?
N1 N2 . 1.355(2) ?
N2 N3 . 1.305(2) ?
N5 H5A . 0.8600 ?
N5 H5B . 0.8600 ?

loop_
_geom_hbond_atom_site_label_D
_geom_hbond_atom_site_label_H
_geom_hbond_atom_site_label_A
_geom_hbond_site_symmetry_A
_geom_hbond_distance_DH
_geom_hbond_distance_HA
_geom_hbond_distance_DA
_geom_hbond_angle_DHA
_geom_hbond_publ_flag
N5 H5B N6 3_676 0.860 2.56 3.221(2) 134 y
N5 H5A N4 . 0.860 2.91 3.540(2) 125 y

loop_
_geom_torsion_atom_site_label_1
_geom_torsion_atom_site_label_2
_geom_torsion_atom_site_label_3
_geom_torsion_atom_site_label_4
_geom_torsion_site_symmetry_1
_geom_torsion_site_symmetry_2
_geom_torsion_site_symmetry_3
_geom_torsion_site_symmetry_4
_geom_torsion
_geom_torsion_publ_flag
C6 C1 C2 C3 . . . . -0.4(3) ?
Cl1 C1 C2 C3 . . . . -179.31(16) ?
C1 C2 C3 C4 . . . . 0.2(3) ?
C2 C3 C4 C5 . . . . 0.0(3) ?
C3 C4 C5 C6 . . . . -0.1(3) ?
C4 C5 C6 C1 . . . . -0.1(3) ?
C4 C5 C6 N1 . . . . 177.72(17) ?
C2 C1 C6 C5 . . . . 0.4(3) ?
Cl1 C1 C6 C5 . . . . 179.25(14) ?
C2 C1 C6 N1 . . . . -177.45(16) ?
Cl1 C1 C6 N1 . . . . 1.4(2) ?
N1 C7 C8 N3 . . . . -0.5(2) ?
C9 C7 C8 N3 . . . . 177.18(19) ?
N1 C7 C8 C10 . . . . -178.75(18) ?
C9 C7 C8 C10 . . . . -1.1(3) ?
N3 C8 C10 C15 . . . . -51.5(2) ?
C7 C8 C10 C15 . . . . 126.6(2) ?
N3 C8 C10 C11 . . . . 126.11(19) ?
C7 C8 C10 C11 . . . . -55.7(3) y
C15 C10 C11 C12 . . . . 0.3(3) ?
C8 C10 C11 C12 . . . . -177.31(15) ?
C15 C10 C11 C16 . . . . 175.27(17) ?
C8 C10 C11 C16 . . . . -2.4(3) y
C10 C11 C12 N5 . . . . -178.06(16) y
C16 C11 C12 N5 . . . . 6.8(2) y
C10 C11 C12 C13 . . . . 0.6(2) ?
C16 C11 C12 C13 . . . . -174.46(16) ?
N5 C12 C13 C14 . . . . 177.34(16) y
C11 C12 C13 C14 . . . . -1.3(2) ?
N5 C12 C13 C17 . . . . -0.9(2) y
C11 C12 C13 C17 . . . . -179.63(15) ?
C12 C13 C14 C15 . . . . 1.1(3) ?
C17 C13 C14 C15 . . . . 179.27(16) ?
C12 C13 C14 C18 . . . . -177.47(15) ?
C17 C13 C14 C18 . . . . 0.7(3) ?
C11 C10 C15 C14 . . . . -0.6(3) ?
C8 C10 C15 C14 . . . . 177.05(16) ?
C13 C14 C15 C10 . . . . -0.1(3) ?
C18 C14 C15 C10 . . . . 178.52(16) ?
C15 C14 C18 C19 . . . . 135.56(19) ?
C13 C14 C18 C19 . . . . -45.9(3) y
C15 C14 C18 C23 . . . . -44.6(2) ?
C13 C14 C18 C23 . . . . 133.90(18) ?
C23 C18 C19 C20 . . . . 0.9(3) ?
C14 C18 C19 C20 . . . . -179.29(18) ?
C18 C19 C20 C21 . . . . -0.8(3) ?
C19 C20 C21 C22 . . . . -0.5(3) ?
C19 C20 C21 C24 . . . . 179.2(2) ?
C20 C21 C22 C23 . . . . 1.7(3) ?
C24 C21 C22 C23 . . . . -177.98(19) ?
C21 C22 C23 C18 . . . . -1.6(3) ?
C19 C18 C23 C22 . . . . 0.3(3) ?
C14 C18 C23 C22 . . . . -179.56(16) ?
C8 C7 N1 N2 . . . . 0.0(2) ?
C9 C7 N1 N2 . . . . -177.99(17) ?
C8 C7 N1 C6 . . . . 179.69(17) ?
C9 C7 N1 C6 . . . . 1.7(3) ?
C5 C6 N1 C7 . . . . 93.1(2) ?
C1 C6 N1 C7 . . . . -89.1(2) ?
C5 C6 N1 N2 . . . . -87.3(2) ?
C1 C6 N1 N2 . . . . 90.6(2) y
C7 N1 N2 N3 . . . . 0.5(2) ?
C6 N1 N2 N3 . . . . -179.23(16) ?
N1 N2 N3 C8 . . . . -0.8(2) ?
C7 C8 N3 N2 . . . . 0.8(2) ?
C10 C8 N3 N2 . . . . 179.31(17) ?

loop_
_cod_related_entry_id
_cod_related_entry_database
_cod_related_entry_code
1 ChemSpider 24742186
